data_4113183
loop_
_publ_author_name
'Andrzej Rajca'
'Makoto Miyasaka'
'Maren Pink'
'Hua Wang'
'Suchada Rajca'

_publ_section_title
;
 Helically Annelated and Cross-Conjugated Oligothiophenes: Asymmetric
 Synthesis, Resolution, and Characterization of a Carbon-Sulfur
 [7]Helicene
;
_journal_name_full 'Journal of the American Chemical Society'
_journal_page_first 15211
_journal_page_last 15222
_journal_paper_doi 10.1021/ja0462530
_journal_volume 126
_journal_year 2004
_chemical_formula_moiety 'C28 H36 Br4 S6 Si4'
_chemical_formula_sum 'C28 H36 Br4 S6 Si4'
_chemical_formula_weight 996.93
_chemical_name_systematic
; 
 ? 
;
_space_group_IT_number 61
_symmetry_cell_setting orthorhombic
_symmetry_space_group_name_Hall '-P 2ac 2ab'
_symmetry_space_group_name_H-M 'P b c a'
_atom_sites_solution_hydrogens geom
_atom_sites_solution_primary direct
_atom_sites_solution_secondary difmap
_audit_creation_method SHELXL-97
_cell_angle_alpha 90.00
_cell_angle_beta 90.00
_cell_angle_gamma 90.00
_cell_formula_units_Z 8
_cell_length_a 18.6063(6)
_cell_length_b 23.7325(8)
_cell_length_c 18.6074(6)
_cell_measurement_reflns_used 9363
_cell_measurement_temperature 112(2)
_cell_measurement_theta_max 30.42
_cell_measurement_theta_min 2.31
_cell_volume 8216.5(5)
_computing_cell_refinement 'SAINT, Bruker'
_computing_data_collection 'SMART, Bruker'
_computing_data_reduction 'SAINT, Bruker'
_computing_molecular_graphics 'XP, Bruker; XTEL, local programs'
_computing_structure_refinement 'SHELXL-97 (Sheldrick, 1997)'
_computing_structure_solution 'SHELXS-97 (Sheldrick, 1990)'
_diffrn_ambient_temperature 112(2)
_diffrn_detector 'CCD area detector'
_diffrn_detector_area_resol_mean 44.52
_diffrn_detector_type 'Bruker SMART 6000'
_diffrn_measured_fraction_theta_full 0.999
_diffrn_measured_fraction_theta_max 0.999
_diffrn_measurement_details '0.30 degree frames measured for 12 seconds each'
_diffrn_measurement_device 'three-circle goniometer with fixed chi'
_diffrn_measurement_device_type 'Bruker Platform goniometer'
_diffrn_measurement_method '\w scans'
_diffrn_radiation_monochromator graphite
_diffrn_radiation_source 'fine-focus sealed tube'
_diffrn_radiation_type MoK\a
_diffrn_radiation_wavelength 0.71073
_diffrn_reflns_av_R_equivalents 0.0657
_diffrn_reflns_av_sigmaI/netI 0.0272
_diffrn_reflns_limit_h_max 26
_diffrn_reflns_limit_h_min -26
_diffrn_reflns_limit_k_max 33
_diffrn_reflns_limit_k_min -33
_diffrn_reflns_limit_l_max 26
_diffrn_reflns_limit_l_min -26
_diffrn_reflns_number 203965
_diffrn_reflns_theta_full 30.54
_diffrn_reflns_theta_max 30.54
_diffrn_reflns_theta_min 2.04
_diffrn_standards_decay_% 0.0
_diffrn_standards_interval_time 632
_diffrn_standards_number 9364
_exptl_absorpt_coefficient_mu 4.360
_exptl_absorpt_correction_T_max 0.4209
_exptl_absorpt_correction_T_min 0.4209
_exptl_absorpt_correction_type multi-scan
_exptl_crystal_colour colorless
_exptl_crystal_density_diffrn 1.612
_exptl_crystal_description 'isometric sphere'
_exptl_crystal_F_000 3968
_exptl_crystal_size_max 0.24
_exptl_crystal_size_mid 0.24
_exptl_crystal_size_min 0.24
_refine_diff_density_max 1.991
_refine_diff_density_min -1.238
_refine_diff_density_rms 0.092
_refine_ls_extinction_method none
_refine_ls_goodness_of_fit_ref 1.031
_refine_ls_hydrogen_treatment riding
_refine_ls_matrix_type full
_refine_ls_number_parameters 428
_refine_ls_number_reflns 13053
_refine_ls_number_restraints 0
_refine_ls_restrained_S_all 1.031
_refine_ls_R_factor_all 0.0390
_refine_ls_R_factor_gt 0.0303
_refine_ls_shift/su_max 0.001
_refine_ls_shift/su_mean 0.000
_refine_ls_structure_factor_coef Fsqd
_refine_ls_weighting_details 'calc w=1/[\s^2^(Fo^2^)+(0.0309P)^2^+9.0584P] where P=(Fo^2^+2Fc^2^)/3'
_refine_ls_weighting_scheme calc
_refine_ls_wR_factor_gt 0.0676
_refine_ls_wR_factor_ref 0.0716
_reflns_number_gt 11640
_reflns_number_total 13053
_reflns_threshold_expression >2sigma(I)
_cod_data_source_file ja0462530si20040624_110853.cif
_cod_data_source_block 01448_macrocyclic_dimer_6
_cod_depositor_comments
;
The following automatic conversions were performed:

'_exptl_absorpt_correction_type' value 'multi-scans' was replaced
with the value 'multi-scan' as specified in the replacement file
'src/cod-tools/trunk/data/replacement-values/replacement_values.lst'.

Automatic conversion script
Id: cif_fix_values 5376 2017-05-30 11:51:03Z andrius 
;
_cod_database_code 4113183

loop_
_symmetry_equiv_pos_as_xyz
'x, y, z'
'-x+1/2, -y, z+1/2'
'x+1/2, -y+1/2, -z'
'-x, y+1/2, -z+1/2'
'-x, -y, -z'
'x-1/2, y, -z-1/2'
'-x-1/2, y-1/2, z'
'x, -y-1/2, z-1/2'

loop_
_atom_site_label
_atom_site_type_symbol
_atom_site_fract_x
_atom_site_fract_y
_atom_site_fract_z
_atom_site_U_iso_or_equiv
_atom_site_adp_type
_atom_site_occupancy
_atom_site_symmetry_multiplicity
_atom_site_calc_flag
_atom_site_refinement_flags
Br1 Br 0.560471(16) 0.178837(13) -0.082550(19) 0.03418(8) Uani 1 1 d .
Br2 Br 0.718159(17) 0.039352(12) -0.188421(17) 0.02916(7) Uani 1 1 d .
Br3 Br 0.841251(17) 0.069342(13) 0.199416(16) 0.03070(7) Uani 1 1 d .
Br4 Br 0.946836(17) 0.212880(12) 0.036202(17) 0.03021(7) Uani 1 1 d .
S1 S 0.61946(3) 0.04431(3) 0.06507(4) 0.01930(12) Uani 1 1 d .
S2 S 0.80949(4) 0.20447(3) -0.14432(3) 0.01914(12) Uani 1 1 d .
S3 S 0.69496(4) 0.20501(3) 0.14109(3) 0.01976(12) Uani 1 1 d .
S4 S 0.90423(3) 0.04632(3) -0.05091(3) 0.01816(11) Uani 1 1 d .
S5 S 0.74222(4) 0.23229(3) -0.00526(4) 0.02455(14) Uani 1 1 d .
S6 S 0.76636(4) 0.01790(3) 0.01874(4) 0.02374(13) Uani 1 1 d .
Si1 Si 0.47115(4) 0.10268(3) 0.06863(4) 0.01807(13) Uani 1 1 d .
Si2 Si 0.83488(4) 0.13735(3) -0.28512(4) 0.01893(14) Uani 1 1 d .
Si3 Si 0.68849(4) 0.14273(3) 0.28726(4) 0.01828(13) Uani 1 1 d .
Si4 Si 1.04336(4) 0.11624(3) -0.07956(4) 0.01829(14) Uani 1 1 d .
C1 C 0.68992(14) 0.06033(10) 0.00894(14) 0.0185(5) Uani 1 1 d .
C2 C 0.67359(14) 0.10404(11) -0.03675(14) 0.0187(5) Uani 1 1 d .
C3 C 0.72377(14) 0.13206(11) -0.08744(14) 0.0182(5) Uani 1 1 d .
C4 C 0.75319(15) 0.18442(11) -0.07602(14) 0.0194(5) Uani 1 1 d .
C5 C 0.75190(15) 0.18987(11) 0.07099(13) 0.0189(5) Uani 1 1 d .
C6 C 0.79751(14) 0.14585(11) 0.08717(14) 0.0185(5) Uani 1 1 d .
C7 C 0.84783(14) 0.11833(11) 0.03614(14) 0.0187(5) Uani 1 1 d .
C8 C 0.83656(14) 0.06567(11) 0.00668(14) 0.0189(5) Uani 1 1 d .
C9 C 0.60091(14) 0.12191(10) -0.02482(15) 0.0190(5) Uani 1 1 d .
C10 C 0.56295(14) 0.09413(10) 0.02754(14) 0.0185(5) Uani 1 1 d .
C11 C 0.47423(17) 0.16440(14) 0.13002(18) 0.0313(7) Uani 1 1 d .
H11A H 0.4277 0.1685 0.1542 0.073(16) Uiso 1 1 calc R
H11B H 0.4846 0.1985 0.1022 0.045(11) Uiso 1 1 calc R
H11C H 0.5120 0.1587 0.1660 0.078(17) Uiso 1 1 calc R
C12 C 0.45375(16) 0.03667(13) 0.11988(17) 0.0291(6) Uani 1 1 d .
H12A H 0.4083 0.0402 0.1461 0.045(11) Uiso 1 1 calc R
H12B H 0.4930 0.0303 0.1541 0.053(13) Uiso 1 1 calc R
H12C H 0.4508 0.0048 0.0865 0.076(17) Uiso 1 1 calc R
C13 C 0.40157(16) 0.11263(13) -0.00228(16) 0.0268(6) Uani 1 1 d .
H13A H 0.3537 0.1076 0.0187 0.060(14) Uiso 1 1 calc R
H13B H 0.4088 0.0848 -0.0405 0.052(12) Uiso 1 1 calc R
H13C H 0.4056 0.1507 -0.0224 0.046(11) Uiso 1 1 calc R
C14 C 0.74828(14) 0.11036(10) -0.15433(14) 0.0181(5) Uani 1 1 d .
C15 C 0.79320(13) 0.14431(10) -0.19367(14) 0.0184(5) Uani 1 1 d .
C16 C 0.87894(17) 0.20632(13) -0.30428(17) 0.0295(6) Uani 1 1 d .
H16A H 0.9030 0.2046 -0.3511 0.080(17) Uiso 1 1 calc R
H16B H 0.9144 0.2145 -0.2668 0.032(10) Uiso 1 1 calc R
H16C H 0.8425 0.2362 -0.3051 0.057(13) Uiso 1 1 calc R
C17 C 0.76248(17) 0.12427(16) -0.35179(17) 0.0352(7) Uani 1 1 d .
H17A H 0.7432 0.0862 -0.3450 0.035(10) Uiso 1 1 calc R
H17B H 0.7821 0.1277 -0.4005 0.051(12) Uiso 1 1 calc R
H17C H 0.7240 0.1520 -0.3451 0.094(19) Uiso 1 1 calc R
C18 C 0.90242(17) 0.07968(13) -0.28368(16) 0.0291(6) Uani 1 1 d .
H18A H 0.8779 0.0434 -0.2774 0.069(15) Uiso 1 1 calc R
H18B H 0.9359 0.0857 -0.2437 0.052(12) Uiso 1 1 calc R
H18C H 0.9291 0.0795 -0.3291 0.062(14) Uiso 1 1 calc R
C19 C 0.78468(14) 0.12727(10) 0.15914(14) 0.0188(5) Uani 1 1 d .
C20 C 0.73147(14) 0.15446(10) 0.19694(14) 0.0186(5) Uani 1 1 d .
C21 C 0.63103(16) 0.20580(13) 0.30458(16) 0.0270(6) Uani 1 1 d .
H21A H 0.6054 0.2009 0.3501 0.064(14) Uiso 1 1 calc R
H21B H 0.5962 0.2101 0.2654 0.037(10) Uiso 1 1 calc R
H21C H 0.6614 0.2395 0.3073 0.039(11) Uiso 1 1 calc R
C22 C 0.75767(16) 0.13421(13) 0.35868(15) 0.0258(6) Uani 1 1 d .
H22A H 0.7343 0.1342 0.4059 0.058(14) Uiso 1 1 calc R
H22B H 0.7920 0.1654 0.3560 0.062(14) Uiso 1 1 calc R
H22C H 0.7831 0.0985 0.3517 0.050(12) Uiso 1 1 calc R
C23 C 0.63126(18) 0.07843(13) 0.28088(17) 0.0299(6) Uani 1 1 d .
H23A H 0.6090 0.0709 0.3276 0.085(18) Uiso 1 1 calc R
H23B H 0.6610 0.0462 0.2669 0.084(18) Uiso 1 1 calc R
H23C H 0.5937 0.0844 0.2448 0.043(11) Uiso 1 1 calc R
C24 C 0.91366(14) 0.14083(11) 0.00935(14) 0.0191(5) Uani 1 1 d .
C25 C 0.95228(14) 0.10746(10) -0.03689(14) 0.0184(5) Uani 1 1 d .
C26 C 1.11139(17) 0.12589(15) -0.00695(17) 0.0316(7) Uani 1 1 d .
H26A H 1.1598 0.1235 -0.0275 0.038(10) Uiso 1 1 calc R
H26B H 1.1054 0.0963 0.0293 0.056(13) Uiso 1 1 calc R
H26C H 1.1048 0.1629 0.0155 0.087(18) Uiso 1 1 calc R
C27 C 1.04152(17) 0.17728(13) -0.14219(19) 0.0325(7) Uani 1 1 d .
H27A H 1.0869 0.1789 -0.1689 0.060(13) Uiso 1 1 calc R
H27B H 1.0352 0.2122 -0.1147 0.073(16) Uiso 1 1 calc R
H27C H 1.0015 0.1729 -0.1760 0.10(2) Uiso 1 1 calc R
C28 C 1.06164(16) 0.04993(12) -0.13015(16) 0.0249(6) Uani 1 1 d .
H28A H 1.1080 0.0530 -0.1548 0.039(11) Uiso 1 1 calc R
H28B H 1.0235 0.0438 -0.1657 0.048(12) Uiso 1 1 calc R
H28C H 1.0630 0.0181 -0.0966 0.036(10) Uiso 1 1 calc R

loop_
_atom_site_aniso_label
_atom_site_aniso_U_11
_atom_site_aniso_U_22
_atom_site_aniso_U_33
_atom_site_aniso_U_23
_atom_site_aniso_U_13
_atom_site_aniso_U_12
Br1 0.02513(14) 0.03304(15) 0.04436(18) 0.02256(13) 0.01072(13) 0.00962(12)
Br2 0.03337(15) 0.02155(12) 0.03256(15) -0.00649(11) 0.01113(12) -0.01128(11)
Br3 0.03771(16) 0.02979(14) 0.02459(13) 0.00641(11) 0.00810(12) 0.01884(12)
Br4 0.03130(14) 0.02057(12) 0.03875(16) -0.01347(11) 0.01092(13) -0.00518(11)
S1 0.0183(3) 0.0180(3) 0.0215(3) 0.0059(2) 0.0056(2) 0.0000(2)
S2 0.0224(3) 0.0161(3) 0.0190(3) 0.0016(2) 0.0059(2) -0.0032(2)
S3 0.0225(3) 0.0177(3) 0.0191(3) 0.0000(2) 0.0053(2) 0.0067(2)
S4 0.0178(3) 0.0143(3) 0.0224(3) -0.0038(2) 0.0049(2) 0.0005(2)
S5 0.0400(4) 0.0147(3) 0.0190(3) 0.0016(2) 0.0073(3) 0.0057(3)
S6 0.0181(3) 0.0148(3) 0.0384(4) 0.0055(3) 0.0069(3) 0.0021(2)
Si1 0.0152(3) 0.0195(3) 0.0195(3) -0.0006(3) 0.0044(3) -0.0019(2)
Si2 0.0181(3) 0.0235(3) 0.0152(3) 0.0015(3) 0.0034(2) -0.0006(3)
Si3 0.0198(3) 0.0191(3) 0.0160(3) -0.0018(2) 0.0037(3) 0.0011(3)
Si4 0.0153(3) 0.0187(3) 0.0208(3) -0.0024(3) 0.0038(3) 0.0009(2)
C1 0.0171(11) 0.0162(11) 0.0221(12) 0.0017(9) 0.0050(9) 0.0010(9)
C2 0.0179(11) 0.0178(11) 0.0205(11) 0.0003(9) 0.0071(9) -0.0021(9)
C3 0.0166(11) 0.0181(11) 0.0199(11) 0.0026(9) 0.0056(9) -0.0001(9)
C4 0.0231(12) 0.0151(11) 0.0200(11) 0.0032(9) 0.0078(10) 0.0024(9)
C5 0.0257(12) 0.0161(11) 0.0150(11) 0.0007(8) 0.0060(10) 0.0037(9)
C6 0.0202(11) 0.0153(11) 0.0199(11) -0.0011(9) 0.0052(9) 0.0030(9)
C7 0.0199(12) 0.0171(11) 0.0190(11) -0.0016(9) 0.0045(10) 0.0051(9)
C8 0.0176(11) 0.0167(11) 0.0225(12) 0.0033(9) 0.0040(9) 0.0013(9)
C9 0.0176(11) 0.0172(11) 0.0221(12) 0.0044(9) 0.0049(9) 0.0024(9)
C10 0.0169(11) 0.0178(11) 0.0209(12) 0.0025(9) 0.0050(9) 0.0018(9)
C11 0.0265(14) 0.0313(15) 0.0362(16) -0.0119(13) 0.0029(13) 0.0013(12)
C12 0.0247(14) 0.0312(15) 0.0313(15) 0.0078(12) 0.0080(12) -0.0054(11)
C13 0.0220(13) 0.0337(15) 0.0247(14) 0.0009(12) -0.0002(11) -0.0023(11)
C14 0.0182(11) 0.0146(10) 0.0215(12) -0.0018(9) 0.0042(10) -0.0019(9)
C15 0.0178(11) 0.0181(11) 0.0194(11) -0.0010(9) 0.0052(9) -0.0020(9)
C16 0.0291(14) 0.0327(15) 0.0267(14) 0.0097(12) 0.0089(12) -0.0026(12)
C17 0.0245(15) 0.059(2) 0.0222(14) -0.0062(14) -0.0003(12) -0.0028(14)
C18 0.0318(15) 0.0306(15) 0.0249(14) 0.0012(11) 0.0042(12) 0.0062(12)
C19 0.0199(12) 0.0173(11) 0.0193(11) 0.0006(9) 0.0039(9) 0.0049(9)
C20 0.0219(12) 0.0153(10) 0.0186(11) 0.0004(9) 0.0032(9) 0.0026(9)
C21 0.0291(14) 0.0284(14) 0.0236(13) -0.0029(11) 0.0077(11) 0.0076(11)
C22 0.0244(13) 0.0317(14) 0.0211(12) -0.0009(11) 0.0007(11) 0.0025(11)
C23 0.0325(15) 0.0270(14) 0.0301(15) 0.0020(12) 0.0024(12) -0.0083(12)
C24 0.0203(12) 0.0156(10) 0.0214(12) -0.0044(9) 0.0027(10) -0.0005(9)
C25 0.0191(11) 0.0145(10) 0.0215(12) -0.0018(9) 0.0036(10) -0.0007(9)
C26 0.0225(14) 0.0456(19) 0.0266(15) -0.0090(13) -0.0010(11) -0.0020(12)
C27 0.0299(15) 0.0272(14) 0.0403(17) 0.0105(13) 0.0093(13) 0.0013(12)
C28 0.0219(13) 0.0259(13) 0.0270(13) -0.0043(11) 0.0048(11) 0.0055(10)

loop_
_atom_type_symbol
_atom_type_description
_atom_type_scat_dispersion_real
_atom_type_scat_dispersion_imag
_atom_type_scat_source
C C 0.0033 0.0016 'International Tables Vol C Tables 4.2.6.8 and 6.1.1.4'
H H 0.0000 0.0000 'International Tables Vol C Tables 4.2.6.8 and 6.1.1.4'
Si Si 0.0817 0.0704 'International Tables Vol C Tables 4.2.6.8 and 6.1.1.4'
S S 0.1246 0.1234 'International Tables Vol C Tables 4.2.6.8 and 6.1.1.4'
Br Br -0.2901 2.4595 'International Tables Vol C Tables 4.2.6.8 and 6.1.1.4'

loop_
_geom_angle_atom_site_label_1
_geom_angle_atom_site_label_2
_geom_angle_atom_site_label_3
_geom_angle
C1 S1 C10 93.85(12)
C4 S2 C15 93.30(12)
C5 S3 C20 93.95(12)
C8 S4 C25 93.48(13)
C5 S5 C4 102.98(12)
C8 S6 C1 102.77(12)
C11 Si1 C12 110.71(15)
C11 Si1 C13 110.90(15)
C12 Si1 C13 110.39(14)
C11 Si1 C10 107.86(13)
C12 Si1 C10 105.96(13)
C13 Si1 C10 110.88(13)
C17 Si2 C18 112.15(16)
C17 Si2 C16 109.74(16)
C18 Si2 C16 110.61(14)
C17 Si2 C15 108.69(13)
C18 Si2 C15 109.33(13)
C16 Si2 C15 106.12(13)
C22 Si3 C23 110.58(14)
C22 Si3 C21 111.09(14)
C23 Si3 C21 109.88(15)
C22 Si3 C20 111.09(13)
C23 Si3 C20 107.87(13)
C21 Si3 C20 106.19(12)
C27 Si4 C28 110.14(15)
C27 Si4 C26 111.76(16)
C28 Si4 C26 110.20(14)
C27 Si4 C25 109.51(13)
C28 Si4 C25 106.48(12)
C26 Si4 C25 108.60(13)
C2 C1 S1 111.96(19)
C2 C1 S6 132.6(2)
S1 C1 S6 115.40(14)
C1 C2 C9 109.6(2)
C1 C2 C3 126.3(2)
C9 C2 C3 124.0(2)
C4 C3 C14 109.6(2)
C4 C3 C2 123.9(2)
C14 C3 C2 126.6(2)
C3 C4 S2 112.31(19)
C3 C4 S5 131.0(2)
S2 C4 S5 116.66(15)
C6 C5 S3 111.85(19)
C6 C5 S5 132.6(2)
S3 C5 S5 115.59(15)
C5 C6 C19 109.6(2)
C5 C6 C7 125.6(2)
C19 C6 C7 124.7(2)
C8 C7 C24 109.3(2)
C8 C7 C6 123.8(2)
C24 C7 C6 126.9(2)
C7 C8 S4 112.26(19)
C7 C8 S6 130.6(2)
S4 C8 S6 117.11(15)
C10 C9 C2 116.9(2)
C10 C9 Br1 122.97(19)
C2 C9 Br1 120.04(19)
C9 C10 S1 107.60(19)
C9 C10 Si1 134.7(2)
S1 C10 Si1 117.48(14)
Si1 C11 H11A 109.5
Si1 C11 H11B 109.5
H11A C11 H11B 109.5
Si1 C11 H11C 109.5
H11A C11 H11C 109.5
H11B C11 H11C 109.5
Si1 C12 H12A 109.5
Si1 C12 H12B 109.5
H12A C12 H12B 109.5
Si1 C12 H12C 109.5
H12A C12 H12C 109.5
H12B C12 H12C 109.5
Si1 C13 H13A 109.5
Si1 C13 H13B 109.5
H13A C13 H13B 109.5
Si1 C13 H13C 109.5
H13A C13 H13C 109.5
H13B C13 H13C 109.5
C15 C14 C3 116.7(2)
C15 C14 Br2 121.75(19)
C3 C14 Br2 121.51(19)
C14 C15 S2 108.01(19)
C14 C15 Si2 133.1(2)
S2 C15 Si2 118.88(14)
Si2 C16 H16A 109.5
Si2 C16 H16B 109.5
H16A C16 H16B 109.5
Si2 C16 H16C 109.5
H16A C16 H16C 109.5
H16B C16 H16C 109.5
Si2 C17 H17A 109.5
Si2 C17 H17B 109.5
H17A C17 H17B 109.5
Si2 C17 H17C 109.5
H17A C17 H17C 109.5
H17B C17 H17C 109.5
Si2 C18 H18A 109.5
Si2 C18 H18B 109.5
H18A C18 H18B 109.5
Si2 C18 H18C 109.5
H18A C18 H18C 109.5
H18B C18 H18C 109.5
C20 C19 C6 117.0(2)
C20 C19 Br3 122.7(2)
C6 C19 Br3 120.23(19)
C19 C20 S3 107.53(19)
C19 C20 Si3 133.9(2)
S3 C20 Si3 118.24(14)
Si3 C21 H21A 109.5
Si3 C21 H21B 109.5
H21A C21 H21B 109.5
Si3 C21 H21C 109.5
H21A C21 H21C 109.5
H21B C21 H21C 109.5
Si3 C22 H22A 109.5
Si3 C22 H22B 109.5
H22A C22 H22B 109.5
Si3 C22 H22C 109.5
H22A C22 H22C 109.5
H22B C22 H22C 109.5
Si3 C23 H23A 109.5
Si3 C23 H23B 109.5
H23A C23 H23B 109.5
Si3 C23 H23C 109.5
H23A C23 H23C 109.5
H23B C23 H23C 109.5
C25 C24 C7 116.9(2)
C25 C24 Br4 121.2(2)
C7 C24 Br4 121.89(19)
C24 C25 S4 107.99(19)
C24 C25 Si4 132.2(2)
S4 C25 Si4 119.74(14)
Si4 C26 H26A 109.5
Si4 C26 H26B 109.5
H26A C26 H26B 109.5
Si4 C26 H26C 109.5
H26A C26 H26C 109.5
H26B C26 H26C 109.5
Si4 C27 H27A 109.5
Si4 C27 H27B 109.5
H27A C27 H27B 109.5
Si4 C27 H27C 109.5
H27A C27 H27C 109.5
H27B C27 H27C 109.5
Si4 C28 H28A 109.5
Si4 C28 H28B 109.5
H28A C28 H28B 109.5
Si4 C28 H28C 109.5
H28A C28 H28C 109.5
H28B C28 H28C 109.5

loop_
_geom_bond_atom_site_label_1
_geom_bond_atom_site_label_2
_geom_bond_distance
Br1 C9 1.883(3)
Br2 C14 1.886(2)
Br3 C19 1.887(3)
Br4 C24 1.885(2)
S1 C1 1.719(3)
S1 C10 1.729(3)
S2 C4 1.714(3)
S2 C15 1.724(3)
S3 C5 1.718(3)
S3 C20 1.727(3)
S4 C8 1.716(3)
S4 C25 1.724(3)
S5 C5 1.749(3)
S5 C4 1.751(3)
S6 C8 1.744(3)
S6 C1 1.752(3)
Si1 C11 1.858(3)
Si1 C12 1.862(3)
Si1 C13 1.864(3)
Si1 C10 1.882(3)
Si2 C17 1.857(3)
Si2 C18 1.858(3)
Si2 C16 1.865(3)
Si2 C15 1.877(3)
Si3 C22 1.861(3)
Si3 C23 1.865(3)
Si3 C21 1.867(3)
Si3 C20 1.882(3)
Si4 C27 1.860(3)
Si4 C28 1.865(3)
Si4 C26 1.866(3)
Si4 C25 1.883(3)
C1 C2 1.375(4)
C2 C9 1.435(3)
C2 C3 1.484(3)
C3 C4 1.375(4)
C3 C14 1.422(3)
C5 C6 1.379(4)
C6 C19 1.430(4)
C6 C7 1.485(3)
C7 C8 1.381(4)
C7 C24 1.426(4)
C9 C10 1.372(3)
C11 H11A 0.9800
C11 H11B 0.9800
C11 H11C 0.9800
C12 H12A 0.9800
C12 H12B 0.9800
C12 H12C 0.9800
C13 H13A 0.9800
C13 H13B 0.9800
C13 H13C 0.9800
C14 C15 1.373(3)
C16 H16A 0.9800
C16 H16B 0.9800
C16 H16C 0.9800
C17 H17A 0.9800
C17 H17B 0.9800
C17 H17C 0.9800
C18 H18A 0.9800
C18 H18B 0.9800
C18 H18C 0.9800
C19 C20 1.375(3)
C21 H21A 0.9800
C21 H21B 0.9800
C21 H21C 0.9800
C22 H22A 0.9800
C22 H22B 0.9800
C22 H22C 0.9800
C23 H23A 0.9800
C23 H23B 0.9800
C23 H23C 0.9800
C24 C25 1.373(3)
C26 H26A 0.9800
C26 H26B 0.9800
C26 H26C 0.9800
C27 H27A 0.9800
C27 H27B 0.9800
C27 H27C 0.9800
C28 H28A 0.9800
C28 H28B 0.9800
C28 H28C 0.9800

loop_
_geom_torsion_atom_site_label_1
_geom_torsion_atom_site_label_2
_geom_torsion_atom_site_label_3
_geom_torsion_atom_site_label_4
_geom_torsion
C10 S1 C1 C2 2.1(2)
C10 S1 C1 S6 -176.42(16)
C8 S6 C1 C2 39.5(3)
C8 S6 C1 S1 -142.43(16)
S1 C1 C2 C9 -1.8(3)
S6 C1 C2 C9 176.3(2)
S1 C1 C2 C3 174.1(2)
S6 C1 C2 C3 -7.8(5)
C1 C2 C3 C4 -104.6(3)
C9 C2 C3 C4 70.7(4)
C1 C2 C3 C14 76.1(4)
C9 C2 C3 C14 -108.5(3)
C14 C3 C4 S2 -1.1(3)
C2 C3 C4 S2 179.5(2)
C14 C3 C4 S5 178.6(2)
C2 C3 C4 S5 -0.8(4)
C15 S2 C4 C3 2.4(2)
C15 S2 C4 S5 -177.39(17)
C5 S5 C4 C3 47.0(3)
C5 S5 C4 S2 -133.32(17)
C20 S3 C5 C6 1.8(2)
C20 S3 C5 S5 -177.62(17)
C4 S5 C5 C6 39.9(3)
C4 S5 C5 S3 -140.83(17)
S3 C5 C6 C19 -1.8(3)
S5 C5 C6 C19 177.5(2)
S3 C5 C6 C7 173.2(2)
S5 C5 C6 C7 -7.5(5)
C5 C6 C7 C8 -105.6(3)
C19 C6 C7 C8 68.6(4)
C5 C6 C7 C24 73.9(4)
C19 C6 C7 C24 -111.9(3)
C24 C7 C8 S4 -0.2(3)
C6 C7 C8 S4 179.4(2)
C24 C7 C8 S6 180.0(2)
C6 C7 C8 S6 -0.5(4)
C25 S4 C8 C7 1.2(2)
C25 S4 C8 S6 -178.92(17)
C1 S6 C8 C7 47.6(3)
C1 S6 C8 S4 -132.25(16)
C1 C2 C9 C10 0.5(4)
C3 C2 C9 C10 -175.5(3)
C1 C2 C9 Br1 -176.81(19)
C3 C2 C9 Br1 7.2(4)
C2 C9 C10 S1 0.9(3)
Br1 C9 C10 S1 178.21(15)
C2 C9 C10 Si1 175.3(2)
Br1 C9 C10 Si1 -7.4(4)
C1 S1 C10 C9 -1.7(2)
C1 S1 C10 Si1 -177.19(16)
C11 Si1 C10 C9 -75.1(3)
C12 Si1 C10 C9 166.3(3)
C13 Si1 C10 C9 46.5(3)
C11 Si1 C10 S1 98.89(18)
C12 Si1 C10 S1 -19.7(2)
C13 Si1 C10 S1 -139.51(16)
C4 C3 C14 C15 -1.2(3)
C2 C3 C14 C15 178.2(3)
C4 C3 C14 Br2 -179.37(19)
C2 C3 C14 Br2 0.0(4)
C3 C14 C15 S2 2.8(3)
Br2 C14 C15 S2 -178.97(14)
C3 C14 C15 Si2 -175.9(2)
Br2 C14 C15 Si2 2.3(4)
C4 S2 C15 C14 -2.9(2)
C4 S2 C15 Si2 176.09(16)
C17 Si2 C15 C14 54.4(3)
C18 Si2 C15 C14 -68.3(3)
C16 Si2 C15 C14 172.4(3)
C17 Si2 C15 S2 -124.24(19)
C18 Si2 C15 S2 113.04(18)
C16 Si2 C15 S2 -6.3(2)
C5 C6 C19 C20 0.9(3)
C7 C6 C19 C20 -174.2(3)
C5 C6 C19 Br3 -177.37(19)
C7 C6 C19 Br3 7.6(4)
C6 C19 C20 S3 0.4(3)
Br3 C19 C20 S3 178.66(15)
C6 C19 C20 Si3 173.5(2)
Br3 C19 C20 Si3 -8.3(4)
C5 S3 C20 C19 -1.3(2)
C5 S3 C20 Si3 -175.59(16)
C22 Si3 C20 C19 49.9(3)
C23 Si3 C20 C19 -71.5(3)
C21 Si3 C20 C19 170.8(3)
C22 Si3 C20 S3 -137.62(16)
C23 Si3 C20 S3 101.04(18)
C21 Si3 C20 S3 -16.7(2)
C8 C7 C24 C25 -1.3(3)
C6 C7 C24 C25 179.1(3)
C8 C7 C24 Br4 178.99(19)
C6 C7 C24 Br4 -0.6(4)
C7 C24 C25 S4 2.2(3)
Br4 C24 C25 S4 -178.14(14)
C7 C24 C25 Si4 -174.6(2)
Br4 C24 C25 Si4 5.1(4)
C8 S4 C25 C24 -1.9(2)
C8 S4 C25 Si4 175.39(17)
C27 Si4 C25 C24 -65.4(3)
C28 Si4 C25 C24 175.5(3)
C26 Si4 C25 C24 56.9(3)
C27 Si4 C25 S4 118.11(19)
C28 Si4 C25 S4 -0.9(2)
C26 Si4 C25 S4 -119.61(18)
